data_9004669
loop_
_publ_author_name
'Sokolova, E. V.'
'Huminicki, D. M. C.'
'Hawthorne, F. C.'
'Agakhanov, A. A.'
'Pautov, L. A.'
'Grew, E. S.'

_publ_section_title
;
 The crystal chemistry of telyushenkoite and leifite, A Na6[Be2Al3Si15O39F2],
 A = Cs, Na
;
_journal_name_full 'The Canadian Mineralogist'
_journal_page_first 183
_journal_page_last 192
_journal_paper_doi 10.2113/gscanmin.40.1.183
_journal_volume 40
_journal_year 2002
_chemical_formula_sum 'Al1.98 Be2 Cs0.05 F2 H2 K0.1 Na6.57 O39.63 Rb0.11 Si15.84 Zn0.18'
_chemical_name_mineral Leifite
_space_group_IT_number 164
_symmetry_space_group_name_Hall '-P 3 2"'
_symmetry_space_group_name_H-M 'P -3 m 1'
_cell_angle_alpha 90
_cell_angle_beta 90
_cell_angle_gamma 120
_cell_formula_units_Z 1
_cell_length_a 14.3608
_cell_length_b 14.3608
_cell_length_c 4.8570
_cell_volume 867.473
_database_code_amcsd 0005762
_exptl_crystal_density_diffrn 2.629
_cod_original_formula_sum 'Si15.84 Al1.98 Zn.18 Be2 Na6.57 Cs.05 Rb.11 K.1 O39.63 F2 H2'
_cod_database_code 9004669

loop_
_space_group_symop_operation_xyz
x,y,z
-y,-x,z
y,-x+y,-z
-x,-x+y,-z
-x+y,-x,z
-x+y,y,z
-x,-y,-z
y,x,-z
-y,x-y,z
x,x-y,z
x-y,x,-z
x-y,-y,-z

loop_
_atom_site_aniso_label
_atom_site_aniso_U_11
_atom_site_aniso_U_22
_atom_site_aniso_U_33
_atom_site_aniso_U_12
_atom_site_aniso_U_13
_atom_site_aniso_U_23
SiT1 0.01410 0.01450 0.01230 0.00700 -0.00200 -0.00100
AlT1 0.01410 0.01450 0.01230 0.00700 -0.00200 -0.00100
ZnT1 0.01410 0.01450 0.01230 0.00700 -0.00200 -0.00100
SiT2 0.01200 0.01130 0.01080 0.00600 -0.00030 -0.00020
SiT3 0.00930 0.00930 0.00620 0.00620 -0.00010 0.00010
BeT4 0.00910 0.00910 0.00920 0.00450 0.00000 0.00000
Na 0.02120 0.02120 0.01650 0.00660 0.00300 -0.00310
CsA 0.04950 0.04950 0.03430 0.02470 0.00000 0.00000
RbA 0.04950 0.04950 0.03430 0.02470 0.00000 0.00000
KA 0.04950 0.04950 0.03430 0.02470 0.00000 0.00000
NaA 0.04950 0.04950 0.03430 0.02470 0.00000 0.00000
WatB 0.01190 0.01190 0.06530 0.00600 0.00000 0.00000
O1 0.03280 0.03280 0.01900 0.00670 -0.00630 0.00630
O2 0.02010 0.01560 0.01810 0.00940 0.00800 0.00680
O3 0.01380 0.01110 0.01320 0.00690 -0.00420 -0.00330
O4 0.01650 0.00920 0.01160 0.00460 -0.00170 -0.00340
O5 0.01370 0.01370 0.00840 0.00990 0.00060 -0.00050
F 0.01670 0.01670 0.00730 0.00840 0.00000 0.00000

loop_
_atom_site_label
_atom_site_fract_x
_atom_site_fract_y
_atom_site_fract_z
_atom_site_occupancy
_atom_site_U_iso_or_equiv
_atom_site_type_symbol
_atom_site_attached_hydrogens
SiT1 0.00000 0.21681 0.50000 0.64000 0.01370 Si 0
AlT1 0.00000 0.21681 0.50000 0.33000 0.01370 Al 0
ZnT1 0.00000 0.21681 0.50000 0.03000 0.01370 Zn 0
SiT2 0.00000 0.34443 0.00000 1.00000 0.01130 Si 0
SiT3 0.44762 -0.44762 0.30590 1.00000 0.00750 Si 0
BeT4 0.33333 0.66667 0.36600 1.00000 0.00910 Be 0
Na 0.75042 -0.75042 0.20330 1.00000 0.02140 Na 0
CsA 0.00000 0.00000 0.00000 0.05000 0.04440 Cs 0
RbA 0.00000 0.00000 0.00000 0.11000 0.04440 Rb 0
KA 0.00000 0.00000 0.00000 0.10000 0.04440 K 0
NaA 0.00000 0.00000 0.00000 0.57000 0.04440 Na 0
WatB 0.00000 0.00000 0.50000 0.63000 0.02970 O 2
O1 0.10080 -0.10080 0.39460 1.00000 0.03250 O 0
O2 0.30780 0.26140 0.24860 1.00000 0.01780 O 0
O3 0.35950 0.45850 0.10350 1.00000 0.01240 O 0
O4 0.50000 0.00000 0.50000 1.00000 0.01330 O 0
O5 0.39431 -0.39431 0.48210 1.00000 0.01050 O 0
F 0.33333 0.66667 0.04210 1.00000 0.01360 F 0

loop_
_cod_changelog_entry_id
_cod_changelog_entry_author
_cod_changelog_entry_date
_cod_changelog_entry_text
1
;cod-tools version 3.8.0
Id: cif_guess_AMCSD_atom_types 9581 2023-05-17 12:35:41Z saulius
;
2023-05-23T09:18:55+03:00
;Derived atom types and hydrogen counts
from atom names that follow the AMCSD naming convention
(Wat == water, O-H == hydroxyl).
;

loop_
_cod_related_entry_id
_cod_related_entry_database
_cod_related_entry_code
1 AMCSD 0005762
